data_4081563
loop_
_publ_author_name
'Abdulmalic, Mohammad A.'
'Aliabadi, Azar'
'Petr, Andreas Kurt'
'Krupskaya, Yulia'
'Kataev, Vladislav'
'B\"uchner, Bernd'
'Hahn, Torsten'
'Kortus, Jens'
'Y\'eche, Nicolas'
'Klauss, Hans-Henning'
'R\"uffer, Tobias'

_publ_section_title
;
 Redox-Active Ferrocene as a Tuning Functionality for Magnetic
 Superexchange Interactions of Bis(oxamato) Type Complexes
;
_journal_issue 20
_journal_name_full Organometallics
_journal_page_first 5988
_journal_paper_doi 10.1021/om4005115
_journal_volume 32
_journal_year 2013
_chemical_formula_moiety 'C14 H8 Cu Fe N2 O6, 2(C16 H36 N), 3(C2 H3 N)'
_chemical_formula_sum 'C52 H89 Cu Fe N7 O6'
_chemical_formula_weight 1027.69
_chemical_name_systematic
;
 ?
;
_space_group_IT_number 2
_symmetry_cell_setting triclinic
_symmetry_space_group_name_Hall '-P 1'
_symmetry_space_group_name_H-M 'P -1'
_atom_sites_solution_hydrogens geom
_atom_sites_solution_primary direct
_atom_sites_solution_secondary difmap
_audit_creation_method SHELXL-97
_cell_angle_alpha 66.168(4)
_cell_angle_beta 80.467(4)
_cell_angle_gamma 80.160(4)
_cell_formula_units_Z 2
_cell_length_a 12.8128(6)
_cell_length_b 13.9058(6)
_cell_length_c 17.1466(7)
_cell_measurement_reflns_used 7790
_cell_measurement_temperature 110
_cell_measurement_theta_max 25.9999
_cell_measurement_theta_min 2.8957
_cell_volume 2737.6(2)
_computing_cell_refinement
;
CrysAlisPro, Oxford Diffraction Ltd.,
Version 1.171.33.64 (release 22-03-2010 CrysAlis171 .NET)
(compiled Mar 22 2010,13:57:49)
;
_computing_data_collection
;
CrysAlisPro, Oxford Diffraction Ltd.,
Version 1.171.33.64 (release 22-03-2010 CrysAlis171 .NET)
(compiled Mar 22 2010,13:57:49)
;
_computing_data_reduction
;
CrysAlisPro, Oxford Diffraction Ltd.,
Version 1.171.33.64 (release 22-03-2010 CrysAlis171 .NET)
(compiled Mar 22 2010,13:57:49)
;
_computing_structure_refinement 'SHELXL-97 (Sheldrick, 1997)'
_computing_structure_solution 'SHELXS-97 (Sheldrick, 1997)'
_diffrn_ambient_temperature 110
_diffrn_measured_fraction_theta_full 0.998
_diffrn_measured_fraction_theta_max 0.998
_diffrn_measurement_device_type 'oxford gemini s'
_diffrn_measurement_method '\w scans'
_diffrn_radiation_monochromator graphite
_diffrn_radiation_source 'fine-focus sealed tube'
_diffrn_radiation_type MoK\a
_diffrn_radiation_wavelength 0.71073
_diffrn_reflns_av_R_equivalents 0.0495
_diffrn_reflns_av_sigmaI/netI 0.0932
_diffrn_reflns_limit_h_max 15
_diffrn_reflns_limit_h_min -15
_diffrn_reflns_limit_k_max 16
_diffrn_reflns_limit_k_min -16
_diffrn_reflns_limit_l_max 20
_diffrn_reflns_limit_l_min -16
_diffrn_reflns_number 19694
_diffrn_reflns_theta_full 25.00
_diffrn_reflns_theta_max 25.00
_diffrn_reflns_theta_min 2.90
_diffrn_standards_decay_% 0
_diffrn_standards_interval_count 50
_diffrn_standards_interval_time 5
_diffrn_standards_number 2
_exptl_absorpt_coefficient_mu 0.705
_exptl_absorpt_correction_T_max 1.00000
_exptl_absorpt_correction_T_min 0.91628
_exptl_absorpt_correction_type multi-scan
_exptl_absorpt_process_details
;
CrysAlisPro, Oxford Diffraction Ltd.,
Version 1.171.33.64 (release 22-03-2010 CrysAlis171 .NET)
(compiled Mar 22 2010,13:57:49)
Empirical absorption correction using spherical harmonics,
 implemented in SCALE3 ABSPACK scaling algorithm.
;
_exptl_crystal_colour green
_exptl_crystal_density_diffrn 1.247
_exptl_crystal_density_method 'not measured'
_exptl_crystal_description needle
_exptl_crystal_F_000 1106
_exptl_crystal_size_max 0.28
_exptl_crystal_size_mid 0.1
_exptl_crystal_size_min 0.1
_refine_diff_density_max 0.467
_refine_diff_density_min -0.352
_refine_diff_density_rms 0.059
_refine_ls_extinction_method none
_refine_ls_goodness_of_fit_ref 0.851
_refine_ls_hydrogen_treatment constr
_refine_ls_matrix_type full
_refine_ls_number_parameters 607
_refine_ls_number_reflns 9646
_refine_ls_number_restraints 0
_refine_ls_restrained_S_all 0.851
_refine_ls_R_factor_all 0.0745
_refine_ls_R_factor_gt 0.0397
_refine_ls_shift/su_max 0.001
_refine_ls_shift/su_mean 0.000
_refine_ls_structure_factor_coef Fsqd
_refine_ls_weighting_details 'calc w=1/[\s^2^(Fo^2^)+(0.0371P)^2^+0.0000P] where P=(Fo^2^+2Fc^2^)/3'
_refine_ls_weighting_scheme calc
_refine_ls_wR_factor_gt 0.0786
_refine_ls_wR_factor_ref 0.0828
_reflns_number_gt 5959
_reflns_number_total 9646
_reflns_threshold_expression >2sigma(I)
_cod_data_source_file om4005115_si_004.cif
_cod_data_source_block abdulm75_=_3
_cod_original_sg_symbol_H-M P-1
_cod_database_code 4081563

loop_
_symmetry_equiv_pos_as_xyz
'x, y, z'
'-x, -y, -z'

loop_
_atom_site_label
_atom_site_type_symbol
_atom_site_fract_x
_atom_site_fract_y
_atom_site_fract_z
_atom_site_U_iso_or_equiv
_atom_site_adp_type
_atom_site_occupancy
_atom_site_symmetry_multiplicity
_atom_site_calc_flag
_atom_site_refinement_flags
C5 C 0.8698(2) 0.7098(2) -0.62202(17) 0.0249(7) Uani 1 1 d .
C9 C 0.9387(2) 0.6134(2) -0.59158(17) 0.0270(7) Uani 1 1 d .
H2 H 0.9172 0.5463 -0.5616 0.032 Uiso 1 1 calc R
C8 C 1.0459(2) 0.6373(2) -0.61491(18) 0.0310(7) Uani 1 1 d .
H3 H 1.1068 0.5890 -0.6027 0.037 Uiso 1 1 calc R
C7 C 1.0429(2) 0.7486(2) -0.66030(18) 0.0334(7) Uani 1 1 d .
H4 H 1.1018 0.7861 -0.6831 0.040 Uiso 1 1 calc R
C6 C 0.9354(2) 0.7925(2) -0.66486(17) 0.0289(7) Uani 1 1 d .
H5 H 0.9114 0.8639 -0.6916 0.035 Uiso 1 1 calc R
C10 C 0.8595(2) 0.7336(2) -0.44327(16) 0.0232(6) Uani 1 1 d .
C14 C 0.9323(2) 0.6422(2) -0.40978(17) 0.0269(7) Uani 1 1 d .
H7 H 0.9145 0.5737 -0.3789 0.032 Uiso 1 1 calc R
C13 C 1.0369(2) 0.6721(2) -0.43106(18) 0.0333(7) Uani 1 1 d .
H8 H 1.0994 0.6266 -0.4179 0.040 Uiso 1 1 calc R
C12 C 1.0295(2) 0.7837(2) -0.47607(19) 0.0358(8) Uani 1 1 d .
H9 H 1.0862 0.8243 -0.4966 0.043 Uiso 1 1 calc R
C11 C 0.9196(2) 0.8223(2) -0.48418(18) 0.0301(7) Uani 1 1 d .
H10 H 0.8920 0.8925 -0.5112 0.036 Uiso 1 1 calc R
C1 C 0.7110(2) 0.72184(19) -0.67642(18) 0.0230(6) Uani 1 1 d .
C2 C 0.5884(2) 0.73515(19) -0.66013(19) 0.0254(7) Uani 1 1 d .
C3 C 0.6945(2) 0.73834(19) -0.36405(18) 0.0221(6) Uani 1 1 d .
C4 C 0.5732(2) 0.74738(19) -0.36337(18) 0.0254(7) Uani 1 1 d .
C15 C 0.4032(2) 0.46283(19) -0.21148(17) 0.0250(6) Uani 1 1 d .
H15A H 0.4003 0.4286 -0.1495 0.030 Uiso 1 1 calc R
H15B H 0.3973 0.4095 -0.2330 0.030 Uiso 1 1 calc R
C16 C 0.5104(2) 0.5031(2) -0.24607(18) 0.0272(7) Uani 1 1 d .
H16A H 0.5178 0.5560 -0.2246 0.033 Uiso 1 1 calc R
H16B H 0.5150 0.5364 -0.3081 0.033 Uiso 1 1 calc R
C17 C 0.6005(2) 0.4128(2) -0.21944(18) 0.0304(7) Uani 1 1 d .
H17A H 0.5962 0.3802 -0.1574 0.036 Uiso 1 1 calc R
H17B H 0.5922 0.3594 -0.2401 0.036 Uiso 1 1 calc R
C18 C 0.7093(2) 0.4515(2) -0.25479(19) 0.0343(7) Uani 1 1 d .
H18A H 0.7639 0.3929 -0.2366 0.051 Uiso 1 1 calc R
H18B H 0.7182 0.5036 -0.2338 0.051 Uiso 1 1 calc R
H18C H 0.7145 0.4823 -0.3163 0.051 Uiso 1 1 calc R
C19 C 0.3038(2) 0.62547(19) -0.19247(16) 0.0249(6) Uani 1 1 d .
H19A H 0.3661 0.6632 -0.2162 0.030 Uiso 1 1 calc R
H19B H 0.2416 0.6769 -0.2084 0.030 Uiso 1 1 calc R
C20 C 0.3002(2) 0.5793(2) -0.09539(17) 0.0306(7) Uani 1 1 d .
H20A H 0.3701 0.5445 -0.0789 0.037 Uiso 1 1 calc R
H20B H 0.2504 0.5267 -0.0710 0.037 Uiso 1 1 calc R
C21 C 0.2659(2) 0.6662(2) -0.05963(19) 0.0359(8) Uani 1 1 d .
H21A H 0.2810 0.6379 -0.0004 0.043 Uiso 1 1 calc R
H21B H 0.3087 0.7240 -0.0915 0.043 Uiso 1 1 calc R
C22 C 0.1488(3) 0.7102(2) -0.0635(2) 0.0463(9) Uani 1 1 d .
H22A H 0.1341 0.7644 -0.0408 0.069 Uiso 1 1 calc R
H22B H 0.1055 0.6543 -0.0302 0.069 Uiso 1 1 calc R
H22C H 0.1330 0.7395 -0.1220 0.069 Uiso 1 1 calc R
C23 C 0.2097(2) 0.4873(2) -0.20112(18) 0.0271(7) Uani 1 1 d .
H23A H 0.2095 0.4459 -0.2350 0.032 Uiso 1 1 calc R
H23B H 0.2172 0.4379 -0.1426 0.032 Uiso 1 1 calc R
C24 C 0.1020(2) 0.5535(2) -0.20229(18) 0.0306(7) Uani 1 1 d .
H24A H 0.0931 0.6046 -0.2601 0.037 Uiso 1 1 calc R
H24B H 0.0981 0.5917 -0.1653 0.037 Uiso 1 1 calc R
C25 C 0.0138(2) 0.4809(2) -0.1711(2) 0.0394(8) Uani 1 1 d .
H25A H 0.0108 0.4520 -0.2135 0.047 Uiso 1 1 calc R
H25B H 0.0306 0.4223 -0.1182 0.047 Uiso 1 1 calc R
C26 C -0.0937(2) 0.5384(3) -0.1559(2) 0.0501(9) Uani 1 1 d .
H26A H -0.1467 0.4902 -0.1366 0.075 Uiso 1 1 calc R
H26B H -0.1113 0.5957 -0.2084 0.075 Uiso 1 1 calc R
H26C H -0.0916 0.5658 -0.1131 0.075 Uiso 1 1 calc R
C27 C 0.3119(2) 0.61062(19) -0.32992(16) 0.0257(7) Uani 1 1 d .
H27A H 0.3707 0.6529 -0.3468 0.031 Uiso 1 1 calc R
H27B H 0.2469 0.6591 -0.3414 0.031 Uiso 1 1 calc R
C28 C 0.3249(2) 0.5478(2) -0.38627(16) 0.0259(7) Uani 1 1 d .
H28A H 0.2634 0.5098 -0.3739 0.031 Uiso 1 1 calc R
H28B H 0.3876 0.4963 -0.3737 0.031 Uiso 1 1 calc R
C29 C 0.3359(2) 0.6210(2) -0.48063(17) 0.0310(7) Uani 1 1 d .
H29A H 0.2733 0.6726 -0.4927 0.037 Uiso 1 1 calc R
H29B H 0.3973 0.6590 -0.4925 0.037 Uiso 1 1 calc R
C30 C 0.3490(2) 0.5614(2) -0.53925(18) 0.0390(8) Uani 1 1 d .
H30A H 0.3528 0.6107 -0.5979 0.058 Uiso 1 1 calc R
H30B H 0.2891 0.5225 -0.5270 0.058 Uiso 1 1 calc R
H30C H 0.4133 0.5131 -0.5300 0.058 Uiso 1 1 calc R
C31 C 0.4111(2) 0.0617(2) 0.23084(17) 0.0253(7) Uani 1 1 d .
H31A H 0.4035 0.1002 0.1703 0.030 Uiso 1 1 calc R
H31B H 0.4086 0.1136 0.2558 0.030 Uiso 1 1 calc R
C32 C 0.5192(2) -0.0018(2) 0.23937(18) 0.0279(7) Uani 1 1 d .
H32A H 0.5243 -0.0529 0.2132 0.033 Uiso 1 1 calc R
H32B H 0.5290 -0.0403 0.2996 0.033 Uiso 1 1 calc R
C33 C 0.6060(2) 0.0710(2) 0.19582(18) 0.0294(7) Uani 1 1 d .
H33A H 0.5956 0.1096 0.1358 0.035 Uiso 1 1 calc R
H33B H 0.6003 0.1221 0.2220 0.035 Uiso 1 1 calc R
C34 C 0.7168(2) 0.0100(2) 0.20286(19) 0.0349(7) Uani 1 1 d .
H34A H 0.7691 0.0585 0.1747 0.052 Uiso 1 1 calc R
H34B H 0.7233 -0.0397 0.1761 0.052 Uiso 1 1 calc R
H34C H 0.7279 -0.0272 0.2622 0.052 Uiso 1 1 calc R
C35 C 0.3229(2) -0.0635(2) 0.36735(16) 0.0265(7) Uani 1 1 d .
H35A H 0.2612 -0.1021 0.3908 0.032 Uiso 1 1 calc R
H35B H 0.3854 -0.1154 0.3739 0.032 Uiso 1 1 calc R
C36 C 0.3289(2) -0.0012(2) 0.42046(16) 0.0272(7) Uani 1 1 d .
H36A H 0.2676 0.0519 0.4142 0.033 Uiso 1 1 calc R
H36B H 0.3926 0.0347 0.4003 0.033 Uiso 1 1 calc R
C37 C 0.3315(2) -0.0744(2) 0.51432(17) 0.0318(7) Uani 1 1 d .
H37A H 0.2653 -0.1061 0.5348 0.038 Uiso 1 1 calc R
H37B H 0.3890 -0.1311 0.5191 0.038 Uiso 1 1 calc R
C38 C 0.3466(2) -0.0195(2) 0.57131(18) 0.0381(8) Uani 1 1 d .
H38A H 0.3505 -0.0705 0.6290 0.057 Uiso 1 1 calc R
H38B H 0.2875 0.0336 0.5701 0.057 Uiso 1 1 calc R
H38C H 0.4114 0.0131 0.5510 0.057 Uiso 1 1 calc R
C39 C 0.2187(2) 0.0816(2) 0.25531(18) 0.0279(7) Uani 1 1 d .
H39A H 0.2163 0.1159 0.1938 0.033 Uiso 1 1 calc R
H39B H 0.2287 0.1352 0.2753 0.033 Uiso 1 1 calc R
C40 C 0.1111(2) 0.0429(2) 0.2958(2) 0.0340(7) Uani 1 1 d .
H40A H 0.1115 0.0067 0.3574 0.041 Uiso 1 1 calc R
H40B H 0.0961 -0.0065 0.2733 0.041 Uiso 1 1 calc R
C41 C 0.0260(2) 0.1384(2) 0.27497(19) 0.0347(7) Uani 1 1 d .
H41A H 0.0438 0.1887 0.2954 0.042 Uiso 1 1 calc R
H41B H 0.0255 0.1730 0.2133 0.042 Uiso 1 1 calc R
C42 C -0.0837(2) 0.1077(2) 0.3153(2) 0.0445(9) Uani 1 1 d .
H42A H -0.1346 0.1699 0.3008 0.067 Uiso 1 1 calc R
H42B H -0.0839 0.0746 0.3765 0.067 Uiso 1 1 calc R
H42C H -0.1023 0.0592 0.2943 0.067 Uiso 1 1 calc R
C43 C 0.3123(2) -0.0816(2) 0.23458(18) 0.0303(7) Uani 1 1 d .
H43A H 0.3760 -0.1317 0.2471 0.036 Uiso 1 1 calc R
H43B H 0.2519 -0.1204 0.2644 0.036 Uiso 1 1 calc R
C44 C 0.3043(3) -0.0410(2) 0.13981(19) 0.0409(8) Uani 1 1 d .
H44A H 0.3682 -0.0096 0.1079 0.049 Uiso 1 1 calc R
H44B H 0.2437 0.0127 0.1246 0.049 Uiso 1 1 calc R
C45 C 0.2911(3) -0.1347(2) 0.1177(2) 0.0528(10) Uani 1 1 d .
H45A H 0.3524 -0.1875 0.1332 0.063 Uiso 1 1 calc R
H45B H 0.2285 -0.1669 0.1517 0.063 Uiso 1 1 calc R
C46 C 0.2802(3) -0.1033(3) 0.0250(2) 0.0687(12) Uani 1 1 d .
H46A H 0.2756 -0.1651 0.0143 0.103 Uiso 1 1 calc R
H46B H 0.3411 -0.0698 -0.0092 0.103 Uiso 1 1 calc R
H46C H 0.2168 -0.0548 0.0101 0.103 Uiso 1 1 calc R
C47 C 0.2862(5) 0.2248(3) -0.0289(3) 0.0742(15) Uani 1 1 d .
C48 C 0.3664(4) 0.1847(3) -0.0827(2) 0.0845(16) Uani 1 1 d .
H48A H 0.3516 0.2200 -0.1414 0.127 Uiso 1 1 calc R
H48B H 0.3648 0.1100 -0.0647 0.127 Uiso 1 1 calc R
H48C H 0.4356 0.1978 -0.0775 0.127 Uiso 1 1 calc R
C49 C 0.4426(3) 0.3368(3) 0.0518(2) 0.0494(9) Uani 1 1 d .
C50 C 0.3721(3) 0.3672(3) 0.1131(2) 0.0496(9) Uani 1 1 d .
H50A H 0.3008 0.3563 0.1108 0.074 Uiso 1 1 calc R
H50B H 0.3747 0.4406 0.1006 0.074 Uiso 1 1 calc R
H50C H 0.3930 0.3251 0.1694 0.074 Uiso 1 1 calc R
C51 C -0.0115(3) -0.0751(3) 0.1164(2) 0.0498(9) Uani 1 1 d .
C52 C -0.0415(3) -0.1707(3) 0.1160(2) 0.0601(10) Uani 1 1 d .
H52A H -0.1011 -0.1931 0.1583 0.090 Uiso 1 1 calc R
H52B H 0.0175 -0.2253 0.1290 0.090 Uiso 1 1 calc R
H52C H -0.0608 -0.1569 0.0604 0.090 Uiso 1 1 calc R
N1 N 0.75688(16) 0.72059(16) -0.61128(14) 0.0229(5) Uani 1 1 d .
N2 N 0.74741(17) 0.73812(16) -0.43765(14) 0.0220(5) Uani 1 1 d .
N3 N 0.30731(17) 0.54697(16) -0.23415(13) 0.0233(5) Uani 1 1 d .
N4 N 0.31582(17) -0.00065(16) 0.27210(14) 0.0242(5) Uani 1 1 d .
N5 N 0.2215(4) 0.2580(3) 0.0141(2) 0.0892(14) Uani 1 1 d .
N6 N 0.4999(3) 0.3107(3) 0.0025(2) 0.0803(11) Uani 1 1 d .
N7 N 0.0127(3) -0.0002(3) 0.1166(2) 0.0648(9) Uani 1 1 d .
O1 O 0.75569(15) 0.71335(14) -0.74389(12) 0.0297(5) Uani 1 1 d .
O3 O 0.55014(14) 0.74837(13) -0.59050(12) 0.0268(4) Uani 1 1 d .
O6 O 0.53462(14) 0.73516(13) -0.71362(12) 0.0303(5) Uani 1 1 d .
O2 O 0.73233(14) 0.73369(13) -0.29983(11) 0.0280(5) Uani 1 1 d .
O4 O 0.54233(14) 0.74063(13) -0.42868(11) 0.0266(4) Uani 1 1 d .
O5 O 0.51342(15) 0.76012(13) -0.30325(12) 0.0291(5) Uani 1 1 d .
Fe1 Fe 0.96521(3) 0.71523(3) -0.54001(3) 0.02567(11) Uani 1 1 d .
Cu1 Cu 0.65710(3) 0.73644(2) -0.51770(2) 0.02323(10) Uani 1 1 d .

loop_
_atom_site_aniso_label
_atom_site_aniso_U_11
_atom_site_aniso_U_22
_atom_site_aniso_U_33
_atom_site_aniso_U_23
_atom_site_aniso_U_13
_atom_site_aniso_U_12
C5 0.0235(17) 0.0235(15) 0.0262(16) -0.0097(13) -0.0029(12) 0.0013(13)
C9 0.0244(17) 0.0222(15) 0.0342(17) -0.0118(13) -0.0055(13) 0.0025(13)
C8 0.0198(17) 0.0338(17) 0.0392(18) -0.0172(15) -0.0061(13) 0.0081(13)
C7 0.0240(18) 0.0367(18) 0.0394(19) -0.0147(15) -0.0006(14) -0.0057(14)
C6 0.0266(18) 0.0239(15) 0.0342(17) -0.0094(14) -0.0040(13) -0.0016(13)
C10 0.0236(17) 0.0211(15) 0.0258(16) -0.0098(13) -0.0053(12) -0.0007(13)
C14 0.0202(17) 0.0289(16) 0.0296(17) -0.0109(14) -0.0053(12) 0.0036(13)
C13 0.0160(17) 0.0416(19) 0.048(2) -0.0250(16) -0.0105(14) 0.0095(14)
C12 0.0216(18) 0.0389(18) 0.050(2) -0.0187(16) -0.0026(14) -0.0089(14)
C11 0.0267(18) 0.0257(16) 0.0383(18) -0.0135(14) -0.0038(13) -0.0010(13)
C1 0.0276(17) 0.0119(14) 0.0265(17) -0.0042(13) -0.0051(13) -0.0005(12)
C2 0.0284(18) 0.0115(14) 0.0322(18) -0.0031(13) -0.0087(14) -0.0004(12)
C3 0.0226(16) 0.0105(13) 0.0293(17) -0.0036(13) -0.0069(13) 0.0015(12)
C4 0.0301(18) 0.0117(14) 0.0281(17) -0.0015(13) -0.0039(14) -0.0013(12)
C15 0.0263(17) 0.0171(14) 0.0299(16) -0.0083(13) -0.0081(13) 0.0051(12)
C16 0.0251(17) 0.0228(15) 0.0333(17) -0.0108(14) -0.0088(13) 0.0031(13)
C17 0.0272(18) 0.0245(15) 0.0375(18) -0.0117(14) -0.0080(13) 0.0059(13)
C18 0.0261(18) 0.0316(17) 0.048(2) -0.0201(16) -0.0069(14) 0.0036(14)
C19 0.0237(16) 0.0174(14) 0.0345(17) -0.0115(13) -0.0027(13) -0.0011(12)
C20 0.0331(19) 0.0245(15) 0.0359(18) -0.0134(14) -0.0049(14) -0.0025(13)
C21 0.039(2) 0.0316(17) 0.0389(19) -0.0156(15) -0.0013(15) -0.0068(15)
C22 0.046(2) 0.049(2) 0.049(2) -0.0293(18) -0.0026(16) 0.0021(17)
C23 0.0224(17) 0.0262(15) 0.0314(17) -0.0096(14) -0.0013(13) -0.0048(13)
C24 0.0263(18) 0.0277(16) 0.0353(18) -0.0105(14) -0.0044(13) 0.0000(14)
C25 0.0267(19) 0.0382(18) 0.051(2) -0.0152(16) -0.0054(15) -0.0035(15)
C26 0.031(2) 0.057(2) 0.057(2) -0.0154(19) -0.0073(17) -0.0047(17)
C27 0.0238(16) 0.0181(14) 0.0278(16) -0.0012(13) -0.0076(12) 0.0020(12)
C28 0.0217(16) 0.0214(15) 0.0318(17) -0.0081(13) -0.0040(12) 0.0002(12)
C29 0.0277(18) 0.0306(16) 0.0303(17) -0.0071(14) -0.0038(13) -0.0033(14)
C30 0.042(2) 0.0467(19) 0.0307(18) -0.0149(16) -0.0034(15) -0.0114(16)
C31 0.0285(17) 0.0202(14) 0.0275(16) -0.0093(13) -0.0038(13) -0.0025(13)
C32 0.0282(18) 0.0226(15) 0.0307(17) -0.0087(13) -0.0053(13) 0.0005(13)
C33 0.0299(18) 0.0261(16) 0.0319(17) -0.0112(14) -0.0051(13) -0.0009(13)
C34 0.0294(19) 0.0342(17) 0.0425(19) -0.0174(15) -0.0044(14) -0.0001(14)
C35 0.0222(16) 0.0200(14) 0.0331(17) -0.0054(14) -0.0070(13) 0.0000(12)
C36 0.0248(17) 0.0225(15) 0.0294(17) -0.0065(13) -0.0037(13) 0.0022(12)
C37 0.0277(18) 0.0256(16) 0.0357(18) -0.0064(14) -0.0072(14) 0.0032(13)
C38 0.039(2) 0.0357(18) 0.0323(18) -0.0058(15) -0.0135(15) 0.0062(15)
C39 0.0271(18) 0.0200(15) 0.0360(17) -0.0107(13) -0.0133(13) 0.0078(13)
C40 0.0233(18) 0.0256(16) 0.053(2) -0.0152(15) -0.0127(14) 0.0057(13)
C41 0.0303(19) 0.0258(16) 0.0423(19) -0.0087(15) -0.0103(14) 0.0063(14)
C42 0.031(2) 0.0290(17) 0.068(2) -0.0157(17) -0.0094(17) 0.0086(15)
C43 0.0322(18) 0.0186(14) 0.0425(19) -0.0136(14) -0.0121(14) 0.0032(13)
C44 0.059(2) 0.0244(16) 0.047(2) -0.0211(16) -0.0190(17) 0.0080(15)
C45 0.074(3) 0.038(2) 0.050(2) -0.0236(18) -0.0158(19) 0.0070(18)
C46 0.102(3) 0.057(2) 0.064(3) -0.039(2) -0.014(2) -0.006(2)
C47 0.110(5) 0.043(3) 0.057(3) 0.015(2) -0.043(3) -0.031(3)
C48 0.179(5) 0.033(2) 0.039(2) -0.011(2) -0.004(3) -0.020(3)
C49 0.044(2) 0.059(2) 0.035(2) -0.0080(19) -0.0121(17) 0.0038(19)
C50 0.060(3) 0.047(2) 0.038(2) -0.0178(17) -0.0008(17) 0.0008(18)
C51 0.048(2) 0.052(2) 0.040(2) -0.0111(19) 0.0029(17) -0.0028(19)
C52 0.066(3) 0.057(2) 0.055(2) -0.023(2) 0.014(2) -0.017(2)
N1 0.0160(13) 0.0230(12) 0.0303(14) -0.0116(11) -0.0053(10) 0.0022(10)
N2 0.0173(13) 0.0195(12) 0.0270(13) -0.0090(11) -0.0008(10) 0.0023(10)
N3 0.0211(13) 0.0187(12) 0.0287(13) -0.0093(11) -0.0040(10) 0.0028(10)
N4 0.0220(13) 0.0171(12) 0.0330(14) -0.0096(11) -0.0076(10) 0.0028(10)
N5 0.123(4) 0.072(3) 0.061(3) -0.010(2) -0.019(2) -0.013(3)
N6 0.063(3) 0.118(3) 0.052(2) -0.033(2) -0.0127(18) 0.017(2)
N7 0.069(2) 0.060(2) 0.061(2) -0.0213(19) 0.0019(17) -0.0102(18)
O1 0.0318(12) 0.0293(11) 0.0295(12) -0.0139(10) -0.0024(9) -0.0014(9)
O3 0.0238(11) 0.0263(11) 0.0303(12) -0.0121(9) -0.0050(9) 0.0019(9)
O6 0.0293(12) 0.0257(10) 0.0391(12) -0.0138(10) -0.0155(10) 0.0031(9)
O2 0.0312(12) 0.0247(10) 0.0282(11) -0.0099(9) -0.0066(9) -0.0011(9)
O4 0.0223(11) 0.0273(11) 0.0297(11) -0.0103(9) -0.0057(9) -0.0007(9)
O5 0.0289(12) 0.0254(11) 0.0318(12) -0.0127(9) 0.0021(9) -0.0009(9)
Fe1 0.0192(2) 0.0242(2) 0.0327(3) -0.0109(2) -0.00442(18) 0.00139(18)
Cu1 0.0194(2) 0.02143(18) 0.0276(2) -0.00878(16) -0.00520(15) 0.00176(15)

loop_
_atom_type_symbol
_atom_type_description
_atom_type_scat_dispersion_real
_atom_type_scat_dispersion_imag
_atom_type_scat_source
C C 0.0033 0.0016 'International Tables Vol C Tables 4.2.6.8 and 6.1.1.4'
N N 0.0061 0.0033 'International Tables Vol C Tables 4.2.6.8 and 6.1.1.4'
O O 0.0106 0.0060 'International Tables Vol C Tables 4.2.6.8 and 6.1.1.4'
Fe Fe 0.3463 0.8444 'International Tables Vol C Tables 4.2.6.8 and 6.1.1.4'
Cu Cu 0.3201 1.2651 'International Tables Vol C Tables 4.2.6.8 and 6.1.1.4'
H H 0.0000 0.0000 'International Tables Vol C Tables 4.2.6.8 and 6.1.1.4'

loop_
_geom_angle_atom_site_label_1
_geom_angle_atom_site_label_2
_geom_angle_atom_site_label_3
_geom_angle
N1 C5 C6 126.6(2)
N1 C5 C9 126.3(2)
C6 C5 C9 107.2(2)
N1 C5 Fe1 125.83(19)
C6 C5 Fe1 69.57(15)
C9 C5 Fe1 69.72(15)
C8 C9 C5 108.4(2)
C8 C9 Fe1 69.80(15)
C5 C9 Fe1 69.46(15)
C8 C9 H2 125.8
C5 C9 H2 125.8
Fe1 C9 H2 126.5
C7 C8 C9 107.4(2)
C7 C8 Fe1 69.40(17)
C9 C8 Fe1 69.51(16)
C7 C8 H3 126.3
C9 C8 H3 126.3
Fe1 C8 H3 126.4
C6 C7 C8 108.2(2)
C6 C7 Fe1 69.69(16)
C8 C7 Fe1 69.92(16)
C6 C7 H4 125.9
C8 C7 H4 125.9
Fe1 C7 H4 126.1
C7 C6 C5 108.7(2)
C7 C6 Fe1 69.88(16)
C5 C6 Fe1 69.73(15)
C7 C6 H5 125.6
C5 C6 H5 125.6
Fe1 C6 H5 126.3
C14 C10 N2 126.8(2)
C14 C10 C11 107.5(2)
N2 C10 C11 125.7(2)
C14 C10 Fe1 70.33(16)
N2 C10 Fe1 125.71(18)
C11 C10 Fe1 69.46(15)
C10 C14 C13 108.7(2)
C10 C14 Fe1 69.13(15)
C13 C14 Fe1 69.45(16)
C10 C14 H7 125.7
C13 C14 H7 125.7
Fe1 C14 H7 127.3
C14 C13 C12 108.1(2)
C14 C13 Fe1 70.01(15)
C12 C13 Fe1 69.94(16)
C14 C13 H8 126.0
C12 C13 H8 126.0
Fe1 C13 H8 125.7
C13 C12 C11 107.8(2)
C13 C12 Fe1 69.40(16)
C11 C12 Fe1 69.04(15)
C13 C12 H9 126.1
C11 C12 H9 126.1
Fe1 C12 H9 127.0
C12 C11 C10 107.9(2)
C12 C11 Fe1 70.07(17)
C10 C11 Fe1 69.30(15)
C12 C11 H10 126.0
C10 C11 H10 126.0
Fe1 C11 H10 126.2
O1 C1 N1 127.7(3)
O1 C1 C2 120.3(2)
N1 C1 C2 112.0(2)
O6 C2 O3 124.9(3)
O6 C2 C1 119.7(3)
O3 C2 C1 115.4(2)
O2 C3 N2 127.6(2)
O2 C3 C4 119.6(3)
N2 C3 C4 112.8(2)
O5 C4 O4 125.0(3)
O5 C4 C3 120.0(3)
O4 C4 C3 115.0(2)
C16 C15 N3 115.2(2)
C16 C15 H15A 108.5
N3 C15 H15A 108.5
C16 C15 H15B 108.5
N3 C15 H15B 108.5
H15A C15 H15B 107.5
C15 C16 C17 110.9(2)
C15 C16 H16A 109.5
C17 C16 H16A 109.5
C15 C16 H16B 109.5
C17 C16 H16B 109.5
H16A C16 H16B 108.0
C18 C17 C16 111.8(2)
C18 C17 H17A 109.3
C16 C17 H17A 109.3
C18 C17 H17B 109.3
C16 C17 H17B 109.3
H17A C17 H17B 107.9
C17 C18 H18A 109.5
C17 C18 H18B 109.5
H18A C18 H18B 109.5
C17 C18 H18C 109.5
H18A C18 H18C 109.5
H18B C18 H18C 109.5
C20 C19 N3 116.2(2)
C20 C19 H19A 108.2
N3 C19 H19A 108.2
C20 C19 H19B 108.2
N3 C19 H19B 108.2
H19A C19 H19B 107.4
C19 C20 C21 110.9(2)
C19 C20 H20A 109.5
C21 C20 H20A 109.5
C19 C20 H20B 109.5
C21 C20 H20B 109.5
H20A C20 H20B 108.0
C22 C21 C20 114.6(2)
C22 C21 H21A 108.6
C20 C21 H21A 108.6
C22 C21 H21B 108.6
C20 C21 H21B 108.6
H21A C21 H21B 107.6
C21 C22 H22A 109.5
C21 C22 H22B 109.5
H22A C22 H22B 109.5
C21 C22 H22C 109.5
H22A C22 H22C 109.5
H22B C22 H22C 109.5
C24 C23 N3 116.8(2)
C24 C23 H23A 108.1
N3 C23 H23A 108.1
C24 C23 H23B 108.1
N3 C23 H23B 108.1
H23A C23 H23B 107.3
C23 C24 C25 109.3(2)
C23 C24 H24A 109.8
C25 C24 H24A 109.8
C23 C24 H24B 109.8
C25 C24 H24B 109.8
H24A C24 H24B 108.3
C26 C25 C24 112.1(3)
C26 C25 H25A 109.2
C24 C25 H25A 109.2
C26 C25 H25B 109.2
C24 C25 H25B 109.2
H25A C25 H25B 107.9
C25 C26 H26A 109.5
C25 C26 H26B 109.5
H26A C26 H26B 109.5
C25 C26 H26C 109.5
H26A C26 H26C 109.5
H26B C26 H26C 109.5
N3 C27 C28 116.3(2)
N3 C27 H27A 108.2
C28 C27 H27A 108.2
N3 C27 H27B 108.2
C28 C27 H27B 108.2
H27A C27 H27B 107.4
C27 C28 C29 110.6(2)
C27 C28 H28A 109.5
C29 C28 H28A 109.5
C27 C28 H28B 109.5
C29 C28 H28B 109.5
H28A C28 H28B 108.1
C30 C29 C28 112.3(2)
C30 C29 H29A 109.1
C28 C29 H29A 109.1
C30 C29 H29B 109.1
C28 C29 H29B 109.1
H29A C29 H29B 107.9
C29 C30 H30A 109.5
C29 C30 H30B 109.5
H30A C30 H30B 109.5
C29 C30 H30C 109.5
H30A C30 H30C 109.5
H30B C30 H30C 109.5
C32 C31 N4 116.2(2)
C32 C31 H31A 108.2
N4 C31 H31A 108.2
C32 C31 H31B 108.2
N4 C31 H31B 108.2
H31A C31 H31B 107.4
C31 C32 C33 110.2(2)
C31 C32 H32A 109.6
C33 C32 H32A 109.6
C31 C32 H32B 109.6
C33 C32 H32B 109.6
H32A C32 H32B 108.1
C34 C33 C32 112.0(2)
C34 C33 H33A 109.2
C32 C33 H33A 109.2
C34 C33 H33B 109.2
C32 C33 H33B 109.2
H33A C33 H33B 107.9
C33 C34 H34A 109.5
C33 C34 H34B 109.5
H34A C34 H34B 109.5
C33 C34 H34C 109.5
H34A C34 H34C 109.5
H34B C34 H34C 109.5
C36 C35 N4 116.6(2)
C36 C35 H35A 108.1
N4 C35 H35A 108.1
C36 C35 H35B 108.1
N4 C35 H35B 108.1
H35A C35 H35B 107.3
C35 C36 C37 110.3(2)
C35 C36 H36A 109.6
C37 C36 H36A 109.6
C35 C36 H36B 109.6
C37 C36 H36B 109.6
H36A C36 H36B 108.1
C38 C37 C36 113.7(2)
C38 C37 H37A 108.8
C36 C37 H37A 108.8
C38 C37 H37B 108.8
C36 C37 H37B 108.8
H37A C37 H37B 107.7
C37 C38 H38A 109.5
C37 C38 H38B 109.5
H38A C38 H38B 109.5
C37 C38 H38C 109.5
H38A C38 H38C 109.5
H38B C38 H38C 109.5
N4 C39 C40 117.1(2)
N4 C39 H39A 108.0
C40 C39 H39A 108.0
N4 C39 H39B 108.0
C40 C39 H39B 108.0
H39A C39 H39B 107.3
C39 C40 C41 108.4(2)
C39 C40 H40A 110.0
C41 C40 H40A 110.0
C39 C40 H40B 110.0
C41 C40 H40B 110.0
H40A C40 H40B 108.4
C42 C41 C40 112.2(2)
C42 C41 H41A 109.2
C40 C41 H41A 109.2
C42 C41 H41B 109.2
C40 C41 H41B 109.2
H41A C41 H41B 107.9
C41 C42 H42A 109.5
C41 C42 H42B 109.5
H42A C42 H42B 109.5
C41 C42 H42C 109.5
H42A C42 H42C 109.5
H42B C42 H42C 109.5
C44 C43 N4 117.3(2)
C44 C43 H43A 108.0
N4 C43 H43A 108.0
C44 C43 H43B 108.0
N4 C43 H43B 108.0
H43A C43 H43B 107.2
C43 C44 C45 108.3(2)
C43 C44 H44A 110.0
C45 C44 H44A 110.0
C43 C44 H44B 110.0
C45 C44 H44B 110.0
H44A C44 H44B 108.4
C46 C45 C44 113.1(3)
C46 C45 H45A 109.0
C44 C45 H45A 109.0
C46 C45 H45B 109.0
C44 C45 H45B 109.0
H45A C45 H45B 107.8
C45 C46 H46A 109.5
C45 C46 H46B 109.5
H46A C46 H46B 109.5
C45 C46 H46C 109.5
H46A C46 H46C 109.5
H46B C46 H46C 109.5
N5 C47 C48 179.4(5)
C47 C48 H48A 109.5
C47 C48 H48B 109.5
H48A C48 H48B 109.5
C47 C48 H48C 109.5
H48A C48 H48C 109.5
H48B C48 H48C 109.5
N6 C49 C50 179.1(4)
C49 C50 H50A 109.5
C49 C50 H50B 109.5
H50A C50 H50B 109.5
C49 C50 H50C 109.5
H50A C50 H50C 109.5
H50B C50 H50C 109.5
N7 C51 C52 179.6(4)
C51 C52 H52A 109.5
C51 C52 H52B 109.5
H52A C52 H52B 109.5
C51 C52 H52C 109.5
H52A C52 H52C 109.5
H52B C52 H52C 109.5
C1 N1 C5 115.3(2)
C1 N1 Cu1 114.32(18)
C5 N1 Cu1 130.35(17)
C3 N2 C10 115.4(2)
C3 N2 Cu1 113.87(17)
C10 N2 Cu1 130.65(18)
C27 N3 C19 106.55(19)
C27 N3 C23 111.27(19)
C19 N3 C23 110.6(2)
C27 N3 C15 111.4(2)
C19 N3 C15 111.26(19)
C23 N3 C15 105.83(18)
C43 N4 C39 111.61(19)
C43 N4 C35 105.61(19)
C39 N4 C35 112.0(2)
C43 N4 C31 111.5(2)
C39 N4 C31 105.27(19)
C35 N4 C31 111.00(19)
C2 O3 Cu1 114.26(17)
C4 O4 Cu1 114.09(17)
C10 Fe1 C11 41.23(10)
C10 Fe1 C6 121.25(11)
C11 Fe1 C6 106.20(11)
C10 Fe1 C5 103.23(11)
C11 Fe1 C5 118.51(11)
C6 Fe1 C5 40.69(10)
C10 Fe1 C7 159.30(11)
C11 Fe1 C7 124.64(11)
C6 Fe1 C7 40.43(11)
C5 Fe1 C7 68.55(11)
C10 Fe1 C13 68.75(11)
C11 Fe1 C13 68.71(12)
C6 Fe1 C13 159.62(11)
C5 Fe1 C13 159.37(11)
C7 Fe1 C13 125.19(11)
C10 Fe1 C9 118.64(10)
C11 Fe1 C9 154.31(11)
C6 Fe1 C9 68.17(11)
C5 Fe1 C9 40.82(10)
C7 Fe1 C9 68.27(11)
C13 Fe1 C9 125.04(11)
C10 Fe1 C8 155.86(10)
C11 Fe1 C8 162.64(10)
C6 Fe1 C8 68.27(11)
C5 Fe1 C8 68.79(11)
C7 Fe1 C8 40.68(10)
C13 Fe1 C8 110.40(11)
C9 Fe1 C8 40.69(10)
C10 Fe1 C12 68.99(11)
C11 Fe1 C12 40.89(11)
C6 Fe1 C12 122.75(11)
C5 Fe1 C12 155.99(12)
C7 Fe1 C12 110.42(11)
C13 Fe1 C12 40.66(11)
C9 Fe1 C12 162.85(12)
C8 Fe1 C12 127.14(11)
C10 Fe1 C14 40.54(10)
C11 Fe1 C14 68.42(11)
C6 Fe1 C14 157.75(11)
C5 Fe1 C14 121.35(10)
C7 Fe1 C14 159.87(12)
C13 Fe1 C14 40.54(10)
C9 Fe1 C14 106.80(11)
C8 Fe1 C14 122.96(11)
C12 Fe1 C14 68.20(11)
N1 Cu1 O3 83.84(8)
N1 Cu1 N2 104.11(9)
O3 Cu1 N2 171.00(9)
N1 Cu1 O4 170.91(8)
O3 Cu1 O4 88.57(8)
N2 Cu1 O4 83.86(8)

loop_
_geom_bond_atom_site_label_1
_geom_bond_atom_site_label_2
_geom_bond_distance
C5 N1 1.418(3)
C5 C6 1.418(3)
C5 C9 1.425(4)
C5 Fe1 2.040(3)
C9 C8 1.422(4)
C9 Fe1 2.044(3)
C9 H2 0.9300
C8 C7 1.421(4)
C8 Fe1 2.048(3)
C8 H3 0.9300
C7 C6 1.410(4)
C7 Fe1 2.041(3)
C7 H4 0.9300
C6 Fe1 2.038(3)
C6 H5 0.9300
C10 C14 1.414(4)
C10 N2 1.415(3)
C10 C11 1.432(3)
C10 Fe1 2.033(3)
C14 C13 1.417(4)
C14 Fe1 2.049(3)
C14 H7 0.9300
C13 C12 1.421(4)
C13 Fe1 2.041(3)
C13 H8 0.9300
C12 C11 1.427(4)
C12 Fe1 2.049(3)
C12 H9 0.9300
C11 Fe1 2.035(3)
C11 H10 0.9300
C1 O1 1.244(3)
C1 N1 1.339(3)
C1 C2 1.541(4)
C2 O6 1.235(3)
C2 O3 1.285(3)
C3 O2 1.249(3)
C3 N2 1.331(3)
C3 C4 1.537(4)
C4 O5 1.233(3)
C4 O4 1.290(3)
C15 C16 1.508(3)
C15 N3 1.526(3)
C15 H15A 0.9700
C15 H15B 0.9700
C16 C17 1.528(4)
C16 H16A 0.9700
C16 H16B 0.9700
C17 C18 1.520(4)
C17 H17A 0.9700
C17 H17B 0.9700
C18 H18A 0.9600
C18 H18B 0.9600
C18 H18C 0.9600
C19 C20 1.519(4)
C19 N3 1.519(3)
C19 H19A 0.9700
C19 H19B 0.9700
C20 C21 1.535(4)
C20 H20A 0.9700
C20 H20B 0.9700
C21 C22 1.521(4)
C21 H21A 0.9700
C21 H21B 0.9700
C22 H22A 0.9600
C22 H22B 0.9600
C22 H22C 0.9600
C23 C24 1.520(4)
C23 N3 1.521(3)
C23 H23A 0.9700
C23 H23B 0.9700
C24 C25 1.528(4)
C24 H24A 0.9700
C24 H24B 0.9700
C25 C26 1.509(4)
C25 H25A 0.9700
C25 H25B 0.9700
C26 H26A 0.9600
C26 H26B 0.9600
C26 H26C 0.9600
C27 N3 1.515(3)
C27 C28 1.518(4)
C27 H27A 0.9700
C27 H27B 0.9700
C28 C29 1.522(3)
C28 H28A 0.9700
C28 H28B 0.9700
C29 C30 1.515(4)
C29 H29A 0.9700
C29 H29B 0.9700
C30 H30A 0.9600
C30 H30B 0.9600
C30 H30C 0.9600
C31 C32 1.506(4)
C31 N4 1.524(3)
C31 H31A 0.9700
C31 H31B 0.9700
C32 C33 1.523(3)
C32 H32A 0.9700
C32 H32B 0.9700
C33 C34 1.520(4)
C33 H33A 0.9700
C33 H33B 0.9700
C34 H34A 0.9600
C34 H34B 0.9600
C34 H34C 0.9600
C35 C36 1.506(4)
C35 N4 1.519(3)
C35 H35A 0.9700
C35 H35B 0.9700
C36 C37 1.520(3)
C36 H36A 0.9700
C36 H36B 0.9700
C37 C38 1.514(4)
C37 H37A 0.9700
C37 H37B 0.9700
C38 H38A 0.9600
C38 H38B 0.9600
C38 H38C 0.9600
C39 N4 1.518(3)
C39 C40 1.519(4)
C39 H39A 0.9700
C39 H39B 0.9700
C40 C41 1.528(4)
C40 H40A 0.9700
C40 H40B 0.9700
C41 C42 1.510(4)
C41 H41A 0.9700
C41 H41B 0.9700
C42 H42A 0.9600
C42 H42B 0.9600
C42 H42C 0.9600
C43 C44 1.505(4)
C43 N4 1.515(3)
C43 H43A 0.9700
C43 H43B 0.9700
C44 C45 1.538(4)
C44 H44A 0.9700
C44 H44B 0.9700
C45 C46 1.494(4)
C45 H45A 0.9700
C45 H45B 0.9700
C46 H46A 0.9600
C46 H46B 0.9600
C46 H46C 0.9600
C47 N5 1.177(6)
C47 C48 1.457(7)
C48 H48A 0.9600
C48 H48B 0.9600
C48 H48C 0.9600
C49 N6 1.156(4)
C49 C50 1.419(5)
C50 H50A 0.9600
C50 H50B 0.9600
C50 H50C 0.9600
C51 N7 1.137(4)
C51 C52 1.448(5)
C52 H52A 0.9600
C52 H52B 0.9600
C52 H52C 0.9600
N1 Cu1 1.941(2)
N2 Cu1 1.946(2)
O3 Cu1 1.9455(17)
O4 Cu1 1.9481(18)

loop_
_geom_torsion_atom_site_label_1
_geom_torsion_atom_site_label_2
_geom_torsion_atom_site_label_3
_geom_torsion_atom_site_label_4
_geom_torsion
N1 C5 C9 C8 -179.3(2)
C6 C5 C9 C8 0.6(3)
Fe1 C5 C9 C8 -59.11(19)
N1 C5 C9 Fe1 -120.2(3)
C6 C5 C9 Fe1 59.75(19)
C5 C9 C8 C7 -0.4(3)
Fe1 C9 C8 C7 -59.3(2)
C5 C9 C8 Fe1 58.90(19)
C9 C8 C7 C6 -0.1(3)
Fe1 C8 C7 C6 -59.4(2)
C9 C8 C7 Fe1 59.33(19)
C8 C7 C6 C5 0.5(3)
Fe1 C7 C6 C5 -59.1(2)
C8 C7 C6 Fe1 59.5(2)
N1 C5 C6 C7 179.3(2)
C9 C5 C6 C7 -0.7(3)
Fe1 C5 C6 C7 59.2(2)
N1 C5 C6 Fe1 120.1(3)
C9 C5 C6 Fe1 -59.84(18)
N2 C10 C14 C13 178.7(2)
C11 C10 C14 C13 -1.5(3)
Fe1 C10 C14 C13 58.30(19)
N2 C10 C14 Fe1 120.4(3)
C11 C10 C14 Fe1 -59.75(18)
C10 C14 C13 C12 1.7(3)
Fe1 C14 C13 C12 59.8(2)
C10 C14 C13 Fe1 -58.10(19)
C14 C13 C12 C11 -1.3(3)
Fe1 C13 C12 C11 58.6(2)
C14 C13 C12 Fe1 -59.86(19)
C13 C12 C11 C10 0.4(3)
Fe1 C12 C11 C10 59.19(19)
C13 C12 C11 Fe1 -58.8(2)
C14 C10 C11 C12 0.6(3)
N2 C10 C11 C12 -179.6(2)
Fe1 C10 C11 C12 -59.7(2)
C14 C10 C11 Fe1 60.31(19)
N2 C10 C11 Fe1 -119.9(3)
O1 C1 C2 O6 1.5(3)
N1 C1 C2 O6 -178.2(2)
O1 C1 C2 O3 -176.8(2)
N1 C1 C2 O3 3.5(3)
O2 C3 C4 O5 6.9(4)
N2 C3 C4 O5 -172.1(2)
O2 C3 C4 O4 -173.1(2)
N2 C3 C4 O4 7.9(3)
N3 C15 C16 C17 179.8(2)
C15 C16 C17 C18 179.2(2)
N3 C19 C20 C21 -164.2(2)
C19 C20 C21 C22 72.1(3)
N3 C23 C24 C25 177.3(2)
C23 C24 C25 C26 170.0(3)
N3 C27 C28 C29 -176.1(2)
C27 C28 C29 C30 -179.9(2)
N4 C31 C32 C33 -179.6(2)
C31 C32 C33 C34 -180.0(2)
N4 C35 C36 C37 177.9(2)
C35 C36 C37 C38 175.3(2)
N4 C39 C40 C41 177.0(2)
C39 C40 C41 C42 -178.1(2)
N4 C43 C44 C45 -174.6(3)
C43 C44 C45 C46 178.9(3)
O1 C1 N1 C5 1.0(4)
C2 C1 N1 C5 -179.32(19)
O1 C1 N1 Cu1 180.0(2)
C2 C1 N1 Cu1 -0.3(2)
C6 C5 N1 C1 85.5(3)
C9 C5 N1 C1 -94.6(3)
Fe1 C5 N1 C1 175.45(18)
C6 C5 N1 Cu1 -93.3(3)
C9 C5 N1 Cu1 86.6(3)
Fe1 C5 N1 Cu1 -3.4(3)
O2 C3 N2 C10 -1.0(4)
C4 C3 N2 C10 177.90(19)
O2 C3 N2 Cu1 175.9(2)
C4 C3 N2 Cu1 -5.2(3)
C14 C10 N2 C3 81.5(3)
C11 C10 N2 C3 -98.3(3)
Fe1 C10 N2 C3 172.59(18)
C14 C10 N2 Cu1 -94.8(3)
C11 C10 N2 Cu1 85.4(3)
Fe1 C10 N2 Cu1 -3.7(3)
C28 C27 N3 C19 175.3(2)
C28 C27 N3 C23 -64.1(3)
C28 C27 N3 C15 53.8(3)
C20 C19 N3 C27 -179.3(2)
C20 C19 N3 C23 59.6(3)
C20 C19 N3 C15 -57.7(3)
C24 C23 N3 C27 -68.5(3)
C24 C23 N3 C19 49.7(3)
C24 C23 N3 C15 170.3(2)
C16 C15 N3 C27 53.1(3)
C16 C15 N3 C19 -65.6(3)
C16 C15 N3 C23 174.2(2)
C44 C43 N4 C39 57.7(3)
C44 C43 N4 C35 179.6(2)
C44 C43 N4 C31 -59.7(3)
C40 C39 N4 C43 63.7(3)
C40 C39 N4 C35 -54.4(3)
C40 C39 N4 C31 -175.2(2)
C36 C35 N4 C43 179.3(2)
C36 C35 N4 C39 -59.0(3)
C36 C35 N4 C31 58.3(3)
C32 C31 N4 C43 -59.7(3)
C32 C31 N4 C39 179.2(2)
C32 C31 N4 C35 57.8(3)
O6 C2 O3 Cu1 176.93(19)
C1 C2 O3 Cu1 -4.9(3)
O5 C4 O4 Cu1 173.5(2)
C3 C4 O4 Cu1 -6.5(3)
C14 C10 Fe1 C11 -118.4(2)
N2 C10 Fe1 C11 119.9(3)
C14 C10 Fe1 C6 162.97(15)
N2 C10 Fe1 C6 41.2(2)
C11 C10 Fe1 C6 -78.62(18)
C14 C10 Fe1 C5 123.19(15)
N2 C10 Fe1 C5 1.4(2)
C11 C10 Fe1 C5 -118.41(16)
C14 C10 Fe1 C7 -173.0(3)
N2 C10 Fe1 C7 65.3(4)
C11 C10 Fe1 C7 -54.6(3)
C14 C10 Fe1 C13 -36.89(15)
N2 C10 Fe1 C13 -158.6(2)
C11 C10 Fe1 C13 81.52(17)
C14 C10 Fe1 C9 82.42(17)
N2 C10 Fe1 C9 -39.3(2)
C11 C10 Fe1 C9 -159.18(16)
C14 C10 Fe1 C8 55.8(3)
N2 C10 Fe1 C8 -65.9(4)
C11 C10 Fe1 C8 174.2(2)
C14 C10 Fe1 C12 -80.62(16)
N2 C10 Fe1 C12 157.6(2)
C11 C10 Fe1 C12 37.78(16)
N2 C10 Fe1 C14 -121.7(3)
C11 C10 Fe1 C14 118.4(2)
C12 C11 Fe1 C10 119.1(2)
C12 C11 Fe1 C6 -121.67(17)
C10 C11 Fe1 C6 119.22(16)
C12 C11 Fe1 C5 -163.88(16)
C10 C11 Fe1 C5 77.01(18)
C12 C11 Fe1 C7 -81.4(2)
C10 C11 Fe1 C7 159.51(15)
C12 C11 Fe1 C13 37.48(16)
C10 C11 Fe1 C13 -81.64(17)
C12 C11 Fe1 C9 165.1(2)
C10 C11 Fe1 C9 46.0(3)
C12 C11 Fe1 C8 -52.9(4)
C10 C11 Fe1 C8 -172.0(3)
C10 C11 Fe1 C12 -119.1(2)
C12 C11 Fe1 C14 81.17(17)
C10 C11 Fe1 C14 -37.94(15)
C7 C6 Fe1 C10 167.16(15)
C5 C6 Fe1 C10 -72.83(19)
C7 C6 Fe1 C11 124.87(17)
C5 C6 Fe1 C11 -115.12(17)
C7 C6 Fe1 C5 -120.0(2)
C5 C6 Fe1 C7 120.0(2)
C7 C6 Fe1 C13 52.6(4)
C5 C6 Fe1 C13 172.6(3)
C7 C6 Fe1 C9 -81.68(17)
C5 C6 Fe1 C9 38.33(16)
C7 C6 Fe1 C8 -37.71(16)
C5 C6 Fe1 C8 82.30(17)
C7 C6 Fe1 C12 83.4(2)
C5 C6 Fe1 C12 -156.61(17)
C7 C6 Fe1 C14 -162.7(3)
C5 C6 Fe1 C14 -42.6(4)
N1 C5 Fe1 C10 2.0(2)
C6 C5 Fe1 C10 122.96(17)
C9 C5 Fe1 C10 -118.76(16)
N1 C5 Fe1 C11 -39.3(2)
C6 C5 Fe1 C11 81.68(19)
C9 C5 Fe1 C11 -160.04(16)
N1 C5 Fe1 C6 -121.0(3)
C9 C5 Fe1 C6 118.3(2)
N1 C5 Fe1 C7 -158.1(2)
C6 C5 Fe1 C7 -37.11(17)
C9 C5 Fe1 C7 81.17(17)
N1 C5 Fe1 C13 66.3(4)
C6 C5 Fe1 C13 -172.7(3)
C9 C5 Fe1 C13 -54.4(4)
N1 C5 Fe1 C9 120.7(3)
C6 C5 Fe1 C9 -118.3(2)
N1 C5 Fe1 C8 158.1(2)
C6 C5 Fe1 C8 -80.93(18)
C9 C5 Fe1 C8 37.35(16)
N1 C5 Fe1 C12 -65.9(4)
C6 C5 Fe1 C12 55.1(3)
C9 C5 Fe1 C12 173.4(3)
N1 C5 Fe1 C14 41.5(3)
C6 C5 Fe1 C14 162.52(16)
C9 C5 Fe1 C14 -79.20(19)
C6 C7 Fe1 C10 -32.5(4)
C8 C7 Fe1 C10 -151.8(3)
C6 C7 Fe1 C11 -73.25(19)
C8 C7 Fe1 C11 167.41(15)
C8 C7 Fe1 C6 -119.3(2)
C6 C7 Fe1 C5 37.35(15)
C8 C7 Fe1 C5 -81.99(16)
C6 C7 Fe1 C13 -160.22(16)
C8 C7 Fe1 C13 80.44(19)
C6 C7 Fe1 C9 81.40(17)
C8 C7 Fe1 C9 -37.94(15)
C6 C7 Fe1 C8 119.3(2)
C6 C7 Fe1 C12 -116.94(17)
C8 C7 Fe1 C12 123.72(17)
C6 C7 Fe1 C14 160.9(3)
C8 C7 Fe1 C14 41.5(4)
C14 C13 Fe1 C10 36.89(15)
C12 C13 Fe1 C10 -82.09(18)
C14 C13 Fe1 C11 81.29(17)
C12 C13 Fe1 C11 -37.69(17)
C14 C13 Fe1 C6 160.4(3)
C12 C13 Fe1 C6 41.4(4)
C14 C13 Fe1 C5 -33.5(4)
C12 C13 Fe1 C5 -152.4(3)
C14 C13 Fe1 C7 -160.57(16)
C12 C13 Fe1 C7 80.5(2)
C14 C13 Fe1 C9 -73.9(2)
C12 C13 Fe1 C9 167.09(17)
C14 C13 Fe1 C8 -117.28(17)
C12 C13 Fe1 C8 123.75(17)
C14 C13 Fe1 C12 119.0(2)
C12 C13 Fe1 C14 -119.0(2)
C8 C9 Fe1 C10 -163.68(15)
C5 C9 Fe1 C10 76.50(18)
C8 C9 Fe1 C11 163.6(2)
C5 C9 Fe1 C11 43.8(3)
C8 C9 Fe1 C6 81.61(17)
C5 C9 Fe1 C6 -38.21(16)
C8 C9 Fe1 C5 119.8(2)
C8 C9 Fe1 C7 37.92(16)
C5 C9 Fe1 C7 -81.90(17)
C8 C9 Fe1 C13 -80.65(19)
C5 C9 Fe1 C13 159.53(16)
C5 C9 Fe1 C8 -119.8(2)
C8 C9 Fe1 C12 -51.1(4)
C5 C9 Fe1 C12 -170.9(3)
C8 C9 Fe1 C14 -121.38(16)
C5 C9 Fe1 C14 118.80(16)
C7 C8 Fe1 C10 155.9(2)
C9 C8 Fe1 C10 37.1(3)
C7 C8 Fe1 C11 -37.0(4)
C9 C8 Fe1 C11 -155.8(3)
C7 C8 Fe1 C6 37.49(15)
C9 C8 Fe1 C6 -81.35(16)
C7 C8 Fe1 C5 81.36(17)
C9 C8 Fe1 C5 -37.47(15)
C9 C8 Fe1 C7 -118.8(2)
C7 C8 Fe1 C13 -120.71(17)
C9 C8 Fe1 C13 120.46(16)
C7 C8 Fe1 C9 118.8(2)
C7 C8 Fe1 C12 -77.9(2)
C9 C8 Fe1 C12 163.27(16)
C7 C8 Fe1 C14 -164.22(15)
C9 C8 Fe1 C14 76.94(18)
C13 C12 Fe1 C10 81.45(18)
C11 C12 Fe1 C10 -38.09(16)
C13 C12 Fe1 C11 119.5(2)
C13 C12 Fe1 C6 -164.11(17)
C11 C12 Fe1 C6 76.35(19)
C13 C12 Fe1 C5 156.4(3)
C11 C12 Fe1 C5 36.8(3)
C13 C12 Fe1 C7 -120.69(18)
C11 C12 Fe1 C7 119.78(17)
C11 C12 Fe1 C13 -119.5(2)
C13 C12 Fe1 C9 -38.3(5)
C11 C12 Fe1 C9 -157.9(3)
C13 C12 Fe1 C8 -77.8(2)
C11 C12 Fe1 C8 162.62(16)
C13 C12 Fe1 C14 37.76(16)
C11 C12 Fe1 C14 -81.77(17)
C13 C14 Fe1 C10 -120.6(2)
C10 C14 Fe1 C11 38.57(15)
C13 C14 Fe1 C11 -82.04(17)
C10 C14 Fe1 C6 -41.4(3)
C13 C14 Fe1 C6 -162.0(3)
C10 C14 Fe1 C5 -72.54(18)
C13 C14 Fe1 C5 166.85(16)
C10 C14 Fe1 C7 172.8(3)
C13 C14 Fe1 C7 52.2(4)
C10 C14 Fe1 C13 120.6(2)
C10 C14 Fe1 C9 -114.67(16)
C13 C14 Fe1 C9 124.72(17)
C10 C14 Fe1 C8 -156.23(14)
C13 C14 Fe1 C8 83.16(19)
C10 C14 Fe1 C12 82.73(16)
C13 C14 Fe1 C12 -37.87(17)
C1 N1 Cu1 O3 -1.71(17)
C5 N1 Cu1 O3 177.1(2)
C1 N1 Cu1 N2 -177.42(16)
C5 N1 Cu1 N2 1.4(2)
C1 N1 Cu1 O4 31.8(6)
C5 N1 Cu1 O4 -149.4(5)
C2 O3 Cu1 N1 3.79(17)
C2 O3 Cu1 N2 156.2(5)
C2 O3 Cu1 O4 -171.20(17)
C3 N2 Cu1 N1 -173.90(17)
C10 N2 Cu1 N1 2.4(2)
C3 N2 Cu1 O3 34.5(6)
C10 N2 Cu1 O3 -149.2(5)
C3 N2 Cu1 O4 1.65(17)
C10 N2 Cu1 O4 177.9(2)
C4 O4 Cu1 N1 154.6(5)
C4 O4 Cu1 O3 -172.13(17)
C4 O4 Cu1 N2 3.00(17)
